data_7036242
loop_
_publ_author_name
'Taylor, Laurence J.'
'Surgenor, Brian A.'
'Wawrzyniak, Piotr'
'Ray, Matthew J.'
'Cordes, David B.'
'Slawin, Alexandra M. Z.'
'Kilian, Petr'

_publ_section_title
;
 Spontaneous dehydrocoupling in peri-substituted phosphine-borane adducts.
;
_journal_issue 5
_journal_name_full 'Dalton transactions (Cambridge, England : 2003)'
_journal_page_first 1976
_journal_page_last 1986
_journal_paper_doi 10.1039/c5dt02539g
_journal_volume 45
_journal_year 2016
_chemical_formula_moiety 'C18 H24 P2'
_chemical_formula_sum 'C18 H24 P2'
_chemical_formula_weight 302.34
_space_group_crystal_system triclinic
_space_group_IT_number 2
_space_group_name_Hall '-P 1'
_space_group_name_H-M_alt 'P -1'
_symmetry_space_group_name_Hall '-P 1'
_symmetry_space_group_name_H-M 'P -1'
_atom_sites_solution_hydrogens geom
_atom_sites_solution_primary direct
_atom_sites_solution_secondary difmap
_audit_creation_date 2015-07-02
_audit_creation_method 'by CrystalStructure 4.1'
_audit_update_record
;
2015-07-03 deposited with the CCDC.
2015-08-21 downloaded from the CCDC.
;
_cell_angle_alpha 79.88(3)
_cell_angle_beta 82.10(3)
_cell_angle_gamma 66.47(2)
_cell_formula_units_Z 2
_cell_length_a 7.4543(19)
_cell_length_b 8.4923(15)
_cell_length_c 14.361(5)
_cell_measurement_reflns_used 2429
_cell_measurement_temperature 93
_cell_measurement_theta_max 25.35
_cell_measurement_theta_min 2.64
_cell_volume 818.3(4)
_computing_cell_refinement 'CrystalClear-SM Expert 2.0 rc13'
_computing_data_collection 'CrystalClear-SM Expert 2.0 rc13 (Rigaku, 2009)'
_computing_data_reduction 'CrystalClear-SM Expert 2.0 rc13'
_computing_molecular_graphics 'CrystalStructure 4.1'
_computing_publication_material 'CrystalStructure 4.1 (Rigaku, 2014)'
_computing_structure_refinement 'SHELXL2013 (Sheldrick, 2008)'
_computing_structure_solution 'SIR2004 (Burla, et al., 2005)'
_diffrn_ambient_temperature 93
_diffrn_detector_area_resol_mean 14.629
_diffrn_measured_fraction_theta_full 0.966
_diffrn_measured_fraction_theta_max 0.964
_diffrn_measurement_device_type 'Rigaku Mercury70'
_diffrn_measurement_method \w
_diffrn_radiation_type 'Mo K\a'
_diffrn_radiation_wavelength 0.71075
_diffrn_reflns_av_R_equivalents 0.0534
_diffrn_reflns_laue_measured_fraction_full 0.966
_diffrn_reflns_laue_measured_fraction_max 0.964
_diffrn_reflns_limit_h_max 8
_diffrn_reflns_limit_h_min -8
_diffrn_reflns_limit_k_max 10
_diffrn_reflns_limit_k_min -8
_diffrn_reflns_limit_l_max 17
_diffrn_reflns_limit_l_min -13
_diffrn_reflns_number 5176
_diffrn_reflns_point_group_measured_fraction_full 0.966
_diffrn_reflns_point_group_measured_fraction_max 0.964
_diffrn_reflns_theta_full 25.242
_diffrn_reflns_theta_max 25.334
_diffrn_reflns_theta_min 2.639
_diffrn_standards_number 0
_exptl_absorpt_coefficient_mu 0.255
_exptl_absorpt_correction_T_max 0.992
_exptl_absorpt_correction_T_min 0.599
_exptl_absorpt_correction_type multi-scan
_exptl_absorpt_process_details 'REQAB (Rigaku, 1998)'
_exptl_crystal_colour colorless
_exptl_crystal_density_diffrn 1.227
_exptl_crystal_density_method 'not measured'
_exptl_crystal_description prism
_exptl_crystal_F_000 324.00
_exptl_crystal_size_max 0.120
_exptl_crystal_size_mid 0.100
_exptl_crystal_size_min 0.030
_refine_diff_density_max 0.40
_refine_diff_density_min -0.43
_refine_ls_extinction_method none
_refine_ls_goodness_of_fit_ref 1.084
_refine_ls_hydrogen_treatment mixed
_refine_ls_number_parameters 189
_refine_ls_number_reflns 2878
_refine_ls_number_restraints 2
_refine_ls_R_factor_all 0.0913
_refine_ls_R_factor_gt 0.0643
_refine_ls_shift/su_max 0.000
_refine_ls_structure_factor_coef Fsqd
_refine_ls_weighting_details 'w = 1/[\s^2^(Fo^2^)+(0.0602P)^2^+0.0650P] where P=(Fo^2^+2Fc^2^)/3'
_refine_ls_weighting_scheme calc
_refine_ls_wR_factor_gt 0.1416
_refine_ls_wR_factor_ref 0.1599
_reflns_number_gt 2102
_reflns_number_total 2878
_reflns_threshold_expression F^2^>2.0\s(F^2^)
_cod_data_source_file c5dt02539g1.cif
_cod_data_source_block 3
_cod_depositor_comments 'Adding full bibliography for 7036242--7036246.cif.'
_cod_database_code 7036242

loop_
_space_group_symop_id
_space_group_symop_operation_xyz
1 +X,+Y,+Z
2 -X,-Y,-Z

loop_
_atom_site_label
_atom_site_type_symbol
_atom_site_fract_x
_atom_site_fract_y
_atom_site_fract_z
_atom_site_U_iso_or_equiv
_atom_site_adp_type
_atom_site_occupancy
_atom_site_site_symmetry_order
_atom_site_calc_flag
_atom_site_refinement_flags_posn
_atom_site_refinement_flags_adp
P1 P 0.61965(14) -0.24946(10) 0.29950(7) 0.0269(3) Uani 1 1 d D .
P9 P 0.51032(13) 0.14308(10) 0.31553(6) 0.0230(3) Uani 1 1 d . .
C1 C 0.6676(5) -0.1727(4) 0.1735(2) 0.0205(8) Uani 1 1 d . .
C2 C 0.7366(5) -0.2946(4) 0.1109(2) 0.0220(8) Uani 1 1 d . .
H2 H 0.7444 -0.4088 0.1345 0.026 Uiso 1 1 calc R U
C3 C 0.7959(5) -0.2607(4) 0.0150(3) 0.0240(8) Uani 1 1 d . .
H3 H 0.8438 -0.3504 -0.0242 0.029 Uiso 1 1 calc R U
C4 C 0.7839(5) -0.0971(4) -0.0215(2) 0.0191(8) Uani 1 1 d . .
C5 C 0.7190(5) 0.0288(4) 0.0403(2) 0.0188(8) Uani 1 1 d . .
C6 C 0.7273(5) 0.1869(4) -0.0075(2) 0.0203(8) Uani 1 1 d . .
C7 C 0.6771(5) 0.3221(4) 0.0440(3) 0.0240(8) Uani 1 1 d . .
H7 H 0.6854 0.4288 0.0150 0.029 Uiso 1 1 calc R U
C8 C 0.6134(5) 0.3001(4) 0.1401(2) 0.0216(8) Uani 1 1 d . .
H8 H 0.5771 0.3956 0.1744 0.026 Uiso 1 1 calc R U
C9 C 0.5997(5) 0.1475(4) 0.1888(2) 0.0191(8) Uani 1 1 d . .
C10 C 0.6591(5) 0.0013(4) 0.1378(2) 0.0193(8) Uani 1 1 d . .
C11 C 0.8362(5) -0.0201(4) -0.1191(2) 0.0215(8) Uani 1 1 d . .
H11A H 0.7534 -0.0244 -0.1661 0.026 Uiso 1 1 calc R U
H11B H 0.9757 -0.0837 -0.1391 0.026 Uiso 1 1 calc R U
C12 C 0.7976(5) 0.1696(4) -0.1097(2) 0.0241(8) Uani 1 1 d . .
H12A H 0.9193 0.1923 -0.1258 0.029 Uiso 1 1 calc R U
H12B H 0.6964 0.2515 -0.1520 0.029 Uiso 1 1 calc R U
C13 C 0.7159(5) 0.1722(4) 0.3614(3) 0.0266(9) Uani 1 1 d . .
H13 H 0.7464 0.2647 0.3171 0.032 Uiso 1 1 calc R U
C14 C 0.6693(6) 0.2263(5) 0.4609(3) 0.0389(10) Uani 1 1 d . .
H14A H 0.5526 0.3342 0.4611 0.047 Uiso 1 1 calc R U
H14B H 0.6447 0.1350 0.5061 0.047 Uiso 1 1 calc R U
H14C H 0.7809 0.2444 0.4792 0.047 Uiso 1 1 calc R U
C15 C 0.8986(5) 0.0033(4) 0.3608(3) 0.0314(9) Uani 1 1 d . .
H15A H 0.9282 -0.0311 0.2971 0.038 Uiso 1 1 calc R U
H15B H 1.0103 0.0212 0.3791 0.038 Uiso 1 1 calc R U
H15C H 0.8741 -0.0881 0.4060 0.038 Uiso 1 1 calc R U
C16 C 0.3057(5) 0.3605(4) 0.3184(3) 0.0260(9) Uani 1 1 d . .
H16 H 0.3626 0.4512 0.3092 0.031 Uiso 1 1 calc R U
C17 C 0.1889(6) 0.3657(5) 0.4147(3) 0.0365(10) Uani 1 1 d . .
H17A H 0.2767 0.3400 0.4651 0.044 Uiso 1 1 calc R U
H17B H 0.0853 0.4813 0.4172 0.044 Uiso 1 1 calc R U
H17C H 0.1296 0.2793 0.4236 0.044 Uiso 1 1 calc R U
C18 C 0.1669(5) 0.4008(4) 0.2410(3) 0.0295(9) Uani 1 1 d . .
H18A H 0.2403 0.3978 0.1788 0.035 Uiso 1 1 calc R U
H18B H 0.1078 0.3142 0.2504 0.035 Uiso 1 1 calc R U
H18C H 0.0634 0.5162 0.2440 0.035 Uiso 1 1 calc R U
H1A H 0.4252(9) -0.195(4) 0.303(2) 0.029(9) Uiso 1 1 d D .
H1B H 0.636(5) -0.4043(18) 0.283(2) 0.032(10) Uiso 1 1 d D .

loop_
_atom_site_aniso_label
_atom_site_aniso_U_11
_atom_site_aniso_U_22
_atom_site_aniso_U_33
_atom_site_aniso_U_23
_atom_site_aniso_U_13
_atom_site_aniso_U_12
P1 0.0327(6) 0.0239(5) 0.0207(6) -0.0007(4) 0.0022(5) -0.0098(4)
P9 0.0243(5) 0.0233(5) 0.0176(6) -0.0031(4) 0.0022(4) -0.0064(4)
C1 0.0163(17) 0.0227(16) 0.019(2) 0.0012(14) -0.0017(15) -0.0049(13)
C2 0.0235(19) 0.0221(16) 0.023(2) -0.0013(14) -0.0020(16) -0.0119(14)
C3 0.0240(19) 0.0251(17) 0.025(2) -0.0091(15) -0.0013(17) -0.0092(15)
C4 0.0140(17) 0.0244(16) 0.021(2) -0.0047(14) -0.0023(15) -0.0088(13)
C5 0.0140(17) 0.0212(16) 0.020(2) -0.0022(14) -0.0028(15) -0.0051(13)
C6 0.0132(17) 0.0202(16) 0.021(2) -0.0001(14) -0.0009(15) -0.0007(13)
C7 0.0226(19) 0.0191(15) 0.024(2) 0.0033(14) 0.0009(16) -0.0049(14)
C8 0.0230(19) 0.0225(16) 0.021(2) -0.0070(14) -0.0017(16) -0.0087(14)
C9 0.0188(18) 0.0218(16) 0.017(2) -0.0049(13) -0.0031(15) -0.0062(13)
C10 0.0177(18) 0.0206(16) 0.015(2) 0.0013(13) -0.0017(15) -0.0036(13)
C11 0.0200(18) 0.0238(16) 0.019(2) -0.0039(14) -0.0020(16) -0.0057(14)
C12 0.0219(19) 0.0230(16) 0.021(2) 0.0017(14) -0.0015(16) -0.0042(14)
C13 0.0251(19) 0.0302(18) 0.022(2) -0.0027(15) -0.0013(17) -0.0085(15)
C14 0.037(2) 0.050(2) 0.029(3) -0.0107(18) -0.0076(19) -0.0119(18)
C15 0.024(2) 0.0367(19) 0.031(2) -0.0015(16) -0.0030(18) -0.0103(16)
C16 0.027(2) 0.0269(17) 0.023(2) -0.0077(14) 0.0051(17) -0.0094(15)
C17 0.034(2) 0.043(2) 0.029(2) -0.0105(17) 0.0051(19) -0.0108(18)
C18 0.024(2) 0.0316(18) 0.027(2) -0.0059(15) 0.0013(17) -0.0042(15)

loop_
_atom_type_symbol
_atom_type_description
_atom_type_scat_dispersion_real
_atom_type_scat_dispersion_imag
_atom_type_scat_source
C C 0.0033 0.0016
;
International Tables for Crystallography
(Vol. C, Tables 4.2.6.8 and 6.1.1.4)
;
H H 0.0000 0.0000
;
International Tables for Crystallography
(Vol. C, Table 6.1.1.4)
;
P P 0.1023 0.0942
;
International Tables for Crystallography
(Vol. C, Tables 4.2.6.8 and 6.1.1.4)
;

loop_
_geom_angle_atom_site_label_1
_geom_angle_atom_site_label_2
_geom_angle_atom_site_label_3
_geom_angle
C1 P1 H1A 99.4(13)
C1 P1 H1B 94.5(14)
H1A P1 H1B 89.9(19)
C9 P9 C13 97.95(16)
C9 P9 C16 102.65(15)
C13 P9 C16 103.06(16)
C2 C1 C10 117.8(3)
C2 C1 P1 117.3(2)
C10 C1 P1 124.5(3)
C1 C2 C3 124.3(3)
C1 C2 H2 117.8
C3 C2 H2 117.8
C4 C3 C2 119.3(3)
C4 C3 H3 120.3
C2 C3 H3 120.3
C3 C4 C5 117.9(3)
C3 C4 C11 132.3(3)
C5 C4 C11 109.7(3)
C4 C5 C10 125.1(3)
C4 C5 C6 110.5(3)
C10 C5 C6 124.4(3)
C7 C6 C5 118.1(3)
C7 C6 C12 131.9(3)
C5 C6 C12 110.1(3)
C6 C7 C8 118.9(3)
C6 C7 H7 120.6
C8 C7 H7 120.6
C9 C8 C7 124.5(3)
C9 C8 H8 117.8
C7 C8 H8 117.8
C8 C9 C10 118.0(3)
C8 C9 P9 118.4(2)
C10 C9 P9 123.6(2)
C5 C10 C9 116.2(3)
C5 C10 C1 115.5(3)
C9 C10 C1 128.3(3)
C4 C11 C12 105.2(3)
C4 C11 H11A 110.7
C12 C11 H11A 110.7
C4 C11 H11B 110.7
C12 C11 H11B 110.7
H11A C11 H11B 108.8
C6 C12 C11 104.5(3)
C6 C12 H12A 110.9
C11 C12 H12A 110.9
C6 C12 H12B 110.9
C11 C12 H12B 110.9
H12A C12 H12B 108.9
C14 C13 C15 109.6(3)
C14 C13 P9 113.9(3)
C15 C13 P9 109.2(2)
C14 C13 H13 108.0
C15 C13 H13 108.0
P9 C13 H13 108.0
C13 C14 H14A 109.5
C13 C14 H14B 109.5
H14A C14 H14B 109.5
C13 C14 H14C 109.5
H14A C14 H14C 109.5
H14B C14 H14C 109.5
C13 C15 H15A 109.5
C13 C15 H15B 109.5
H15A C15 H15B 109.5
C13 C15 H15C 109.5
H15A C15 H15C 109.5
H15B C15 H15C 109.5
C18 C16 C17 108.7(3)
C18 C16 P9 111.9(2)
C17 C16 P9 109.5(2)
C18 C16 H16 108.9
C17 C16 H16 108.9
P9 C16 H16 108.9
C16 C17 H17A 109.5
C16 C17 H17B 109.5
H17A C17 H17B 109.5
C16 C17 H17C 109.5
H17A C17 H17C 109.5
H17B C17 H17C 109.5
C16 C18 H18A 109.5
C16 C18 H18B 109.5
H18A C18 H18B 109.5
C16 C18 H18C 109.5
H18A C18 H18C 109.5
H18B C18 H18C 109.5

loop_
_geom_bond_atom_site_label_1
_geom_bond_atom_site_label_2
_geom_bond_distance
P1 C1 1.849(4)
P1 H1A 1.330(5)
P1 H1B 1.331(5)
P9 C9 1.850(4)
P9 C13 1.866(4)
P9 C16 1.870(3)
C1 C2 1.385(5)
C1 C10 1.456(4)
C2 C3 1.404(5)
C2 H2 0.9500
C3 C4 1.368(4)
C3 H3 0.9500
C4 C5 1.403(5)
C4 C11 1.508(5)
C5 C10 1.417(5)
C5 C6 1.418(4)
C6 C7 1.373(5)
C6 C12 1.501(5)
C7 C8 1.402(5)
C7 H7 0.9500
C8 C9 1.395(4)
C8 H8 0.9500
C9 C10 1.438(4)
C11 C12 1.546(4)
C11 H11A 0.9900
C11 H11B 0.9900
C12 H12A 0.9900
C12 H12B 0.9900
C13 C14 1.530(5)
C13 C15 1.535(4)
C13 H13 1.0000
C14 H14A 0.9800
C14 H14B 0.9800
C14 H14C 0.9800
C15 H15A 0.9800
C15 H15B 0.9800
C15 H15C 0.9800
C16 C18 1.524(5)
C16 C17 1.528(5)
C16 H16 1.0000
C17 H17A 0.9800
C17 H17B 0.9800
C17 H17C 0.9800
C18 H18A 0.9800
C18 H18B 0.9800
C18 H18C 0.9800

loop_
_geom_torsion_atom_site_label_1
_geom_torsion_atom_site_label_2
_geom_torsion_atom_site_label_3
_geom_torsion_atom_site_label_4
_geom_torsion
C10 C1 C2 C3 -1.1(5)
P1 C1 C2 C3 -174.3(3)
C1 C2 C3 C4 -0.9(5)
C2 C3 C4 C5 2.4(5)
C2 C3 C4 C11 179.3(3)
C3 C4 C5 C10 -1.9(5)
C11 C4 C5 C10 -179.5(3)
C3 C4 C5 C6 176.3(3)
C11 C4 C5 C6 -1.3(4)
C4 C5 C6 C7 -177.1(3)
C10 C5 C6 C7 1.1(5)
C4 C5 C6 C12 1.6(4)
C10 C5 C6 C12 179.8(3)
C5 C6 C7 C8 -2.3(5)
C12 C6 C7 C8 179.3(3)
C6 C7 C8 C9 1.1(5)
C7 C8 C9 C10 1.5(5)
C7 C8 C9 P9 -179.5(3)
C13 P9 C9 C8 -64.6(3)
C16 P9 C9 C8 40.8(3)
C13 P9 C9 C10 114.3(3)
C16 P9 C9 C10 -140.3(3)
C4 C5 C10 C9 179.4(3)
C6 C5 C10 C9 1.4(5)
C4 C5 C10 C1 -0.1(5)
C6 C5 C10 C1 -178.0(3)
C8 C9 C10 C5 -2.6(4)
P9 C9 C10 C5 178.4(2)
C8 C9 C10 C1 176.8(3)
P9 C9 C10 C1 -2.2(5)
C2 C1 C10 C5 1.5(4)
P1 C1 C10 C5 174.2(2)
C2 C1 C10 C9 -177.8(3)
P1 C1 C10 C9 -5.2(5)
C3 C4 C11 C12 -176.6(3)
C5 C4 C11 C12 0.5(4)
C7 C6 C12 C11 177.3(4)
C5 C6 C12 C11 -1.2(3)
C4 C11 C12 C6 0.4(3)
C9 P9 C13 C14 163.7(2)
C16 P9 C13 C14 58.6(3)
C9 P9 C13 C15 -73.5(3)
C16 P9 C13 C15 -178.6(2)
C9 P9 C16 C18 48.5(3)
C13 P9 C16 C18 149.9(3)
C9 P9 C16 C17 169.1(3)
C13 P9 C16 C17 -89.5(3)
